data_4063328
loop_
_publ_author_name
'Cristina Ramos'
'Pascual Royo'
'Maurizio Lanfranchi'
'Maria A. Pellinghelli'
'Antonio Tiripicchio'

_publ_section_title
;
 [(Allylsilyl)(\h-amidosilyl)-\h5-cyclopentadienyl] Group 4 Metal
 Complexes: Synthesis, Reactivity, and Olefin Polymerization
;
_journal_name_full Organometallics
_journal_page_first 445
_journal_page_last 454
_journal_paper_doi 10.1021/om060900+
_journal_volume 26
_journal_year 2007
_chemical_formula_moiety 'C20 H29 Cl2 N Si2 Ti'
_chemical_formula_sum 'C20 H29 Cl2 N Si2 Ti'
_chemical_formula_weight 458.42
_chemical_name_systematic
;
 ?
;
_space_group_IT_number 14
_symmetry_cell_setting monoclinic
_symmetry_space_group_name_Hall '-P 2ybc'
_symmetry_space_group_name_H-M 'P 1 21/c 1'
_atom_sites_solution_hydrogens geom
_atom_sites_solution_primary direct
_atom_sites_solution_secondary difmap
_audit_creation_date 2006-07-05T10:25:12-00:00
_audit_creation_method 'WinGX routine CIF_UPDATE'
_cell_angle_alpha 90.00
_cell_angle_beta 111.22(2)
_cell_angle_gamma 90.00
_cell_formula_units_Z 4
_cell_length_a 13.118(6)
_cell_length_b 12.472(5)
_cell_length_c 15.820(8)
_cell_measurement_reflns_used 32
_cell_measurement_temperature 293(2)
_cell_measurement_theta_max 17.62
_cell_measurement_theta_min 10.31
_cell_volume 2412.8(19)
_computing_cell_refinement 'local programs'
_computing_data_collection 'local programs'
_computing_data_reduction 'local programs'
_computing_molecular_graphics Ortep
_computing_publication_material WinGX
_computing_structure_refinement 'SHELXL-97 (Sheldrick, 1997)'
_computing_structure_solution 'Sir 92'
_diffrn_ambient_temperature 293(2)
_diffrn_measured_fraction_theta_full 0.983
_diffrn_measured_fraction_theta_max 0.983
_diffrn_measurement_device_type 'Philips PW 1100'
_diffrn_measurement_method theta/2theta
_diffrn_radiation_monochromator graphite
_diffrn_radiation_source 'fine-focus sealed tube'
_diffrn_radiation_type MoK\a
_diffrn_radiation_wavelength 0.71073
_diffrn_reflns_av_R_equivalents 0.0895
_diffrn_reflns_av_sigmaI/netI 0.0276
_diffrn_reflns_limit_h_max 14
_diffrn_reflns_limit_h_min -15
_diffrn_reflns_limit_k_max 14
_diffrn_reflns_limit_k_min 0
_diffrn_reflns_limit_l_max 18
_diffrn_reflns_limit_l_min 0
_diffrn_reflns_number 4317
_diffrn_reflns_theta_full 25.00
_diffrn_reflns_theta_max 25.00
_diffrn_reflns_theta_min 3.00
_diffrn_standards_decay_% 0
_diffrn_standards_interval_count 100
_diffrn_standards_number 1
_exptl_absorpt_coefficient_mu 0.680
_exptl_absorpt_correction_type none
_exptl_crystal_colour yellow
_exptl_crystal_density_diffrn 1.262
_exptl_crystal_density_method 'not measured'
_exptl_crystal_description prismatic
_exptl_crystal_F_000 960
_exptl_crystal_size_max 0.30
_exptl_crystal_size_mid 0.25
_exptl_crystal_size_min 0.20
_refine_diff_density_max 0.470
_refine_diff_density_min -0.693
_refine_diff_density_rms 0.075
_refine_ls_extinction_method none
_refine_ls_goodness_of_fit_ref 0.981
_refine_ls_hydrogen_treatment mixed
_refine_ls_matrix_type full
_refine_ls_number_parameters 269
_refine_ls_number_reflns 4186
_refine_ls_number_restraints 6
_refine_ls_restrained_S_all 0.984
_refine_ls_R_factor_all 0.0818
_refine_ls_R_factor_gt 0.0572
_refine_ls_shift/su_max 0.074
_refine_ls_shift/su_mean 0.002
_refine_ls_structure_factor_coef Fsqd
_refine_ls_weighting_details 'calc w=1/[\s^2^(Fo^2^)+(0.1187P)^2^+0.0000P] where P=(Fo^2^+2Fc^2^)/3'
_refine_ls_weighting_scheme calc
_refine_ls_wR_factor_gt 0.1497
_refine_ls_wR_factor_ref 0.1650
_reflns_number_gt 2961
_reflns_number_total 4186
_reflns_threshold_expression >2sigma(I)
_cod_original_sg_symbol_H-M P21/c
_cod_database_code 4063328

loop_
_symmetry_equiv_pos_as_xyz
'x, y, z'
'-x, y+1/2, -z+1/2'
'-x, -y, -z'
'x, -y-1/2, z-1/2'

loop_
_atom_site_label
_atom_site_type_symbol
_atom_site_fract_x
_atom_site_fract_y
_atom_site_fract_z
_atom_site_U_iso_or_equiv
_atom_site_adp_type
_atom_site_occupancy
_atom_site_symmetry_multiplicity
_atom_site_calc_flag
_atom_site_refinement_flags
_atom_site_disorder_assembly
_atom_site_disorder_group
C1 C 0.5096(3) 0.0797(2) 0.0952(2) 0.0469(8) Uani 1 1 d . A .
C2 C 0.5525(3) 0.0399(3) 0.1858(2) 0.0574(9) Uani 1 1 d . A .
H2 H 0.5173 -0.0072 0.2118 0.069 Uiso 1 1 calc R . .
C3 C 0.6572(3) 0.0841(3) 0.2292(2) 0.0614(10) Uani 1 1 d . A .
H3 H 0.7021 0.0709 0.2889 0.074 Uiso 1 1 calc R . .
C4 C 0.6840(3) 0.1514(3) 0.1687(2) 0.0525(8) Uani 1 1 d . A .
C5 C 0.5905(3) 0.1479(2) 0.0866(2) 0.0464(7) Uani 1 1 d . A .
H5 H 0.5841 0.1859 0.0343 0.056 Uiso 1 1 calc R . .
C6 C 0.2772(3) -0.0066(3) 0.0604(3) 0.0682(10) Uani 1 1 d . . .
H6A H 0.3089 -0.0307 0.1221 0.102 Uiso 1 1 calc R . .
H6B H 0.2759 -0.0648 0.0203 0.102 Uiso 1 1 calc R . .
H6C H 0.2039 0.0177 0.0484 0.102 Uiso 1 1 calc R . .
C7 C 0.3106(3) 0.1419(3) -0.0795(2) 0.0661(10) Uani 1 1 d . . .
H7A H 0.2443 0.1827 -0.0945 0.099 Uiso 1 1 calc R . .
H7B H 0.2968 0.0781 -0.1158 0.099 Uiso 1 1 calc R . .
H7C H 0.3652 0.1843 -0.0912 0.099 Uiso 1 1 calc R . .
C8 C 0.2885(3) 0.2873(2) 0.1143(2) 0.0476(8) Uani 1 1 d . . .
C9 C 0.2274(3) 0.2643(3) 0.1688(2) 0.0565(9) Uani 1 1 d . . .
C10 C 0.1434(3) 0.3341(4) 0.1664(3) 0.0725(11) Uani 1 1 d . . .
H10 H 0.1028 0.3210 0.2029 0.087 Uiso 1 1 calc R . .
C11 C 0.1199(3) 0.4230(4) 0.1100(4) 0.0868(15) Uani 1 1 d . . .
H11 H 0.0628 0.4683 0.1079 0.104 Uiso 1 1 calc R . .
C12 C 0.1794(3) 0.4444(3) 0.0579(3) 0.0746(12) Uani 1 1 d . . .
H12 H 0.1623 0.5045 0.0207 0.090 Uiso 1 1 calc R . .
C13 C 0.2655(3) 0.3789(3) 0.0585(2) 0.0582(9) Uani 1 1 d . . .
C14 C 0.2473(3) 0.1667(4) 0.2273(3) 0.0694(11) Uani 1 1 d . . .
H14A H 0.2085 0.1730 0.2681 0.104 Uiso 1 1 calc R . .
H14B H 0.3242 0.1599 0.2615 0.104 Uiso 1 1 calc R . .
H14C H 0.2221 0.1044 0.1899 0.104 Uiso 1 1 calc R . .
C15 C 0.3292(4) 0.4087(3) -0.0012(3) 0.0826(13) Uani 1 1 d . . .
H15A H 0.2811 0.4082 -0.0636 0.124 Uiso 1 1 calc R . .
H15B H 0.3870 0.3578 0.0074 0.124 Uiso 1 1 calc R . .
H15C H 0.3598 0.4790 0.0147 0.124 Uiso 1 1 calc R . .
C16 C 0.9207(3) 0.1128(4) 0.2016(4) 0.0914(15) Uani 1 1 d . A .
H16A H 0.9929 0.1425 0.2273 0.137 Uiso 1 1 calc R . .
H16B H 0.9098 0.0840 0.1426 0.137 Uiso 1 1 calc R . .
H16C H 0.9125 0.0566 0.2401 0.137 Uiso 1 1 calc R . .
C17 C 0.8069(5) 0.3084(5) 0.0964(6) 0.158(4) Uani 1 1 d . A .
H17A H 0.8657 0.3593 0.1150 0.237 Uiso 1 1 calc R . .
H17B H 0.7383 0.3458 0.0779 0.237 Uiso 1 1 calc R . .
H17C H 0.8107 0.2669 0.0466 0.237 Uiso 1 1 calc R . .
N1 N 0.3738(2) 0.21539(19) 0.11429(16) 0.0448(6) Uani 1 1 d . A .
Si1 Si 0.35979(8) 0.10493(7) 0.04176(6) 0.0463(3) Uani 1 1 d . A .
Si2 Si 0.81814(10) 0.21937(10) 0.19126(11) 0.0845(4) Uani 1 1 d D . .
Cl1 Cl 0.57852(9) 0.39293(7) 0.17148(8) 0.0738(3) Uani 1 1 d . A .
Cl2 Cl 0.53623(10) 0.22994(10) 0.33571(6) 0.0809(4) Uani 1 1 d . A .
Ti1 Ti 0.52480(5) 0.22506(5) 0.19006(4) 0.0473(2) Uani 1 1 d . . .
C18A C 0.8417(14) 0.2674(18) 0.3125(12) 0.138(9) Uani 0.527(17) 1 d PD A 1
H18A H 0.7818 0.3143 0.3102 0.166 Uiso 0.527(17) 1 calc PR A 1
H18B H 0.8393 0.2056 0.3489 0.166 Uiso 0.527(17) 1 calc PR A 1
C19A C 0.9430(12) 0.3236(16) 0.3575(9) 0.141(7) Uani 0.527(17) 1 d PD A 1
H19A H 0.9513 0.3798 0.3220 0.170 Uiso 0.527(17) 1 calc PR A 1
C20A C 1.0216(12) 0.319(2) 0.4296(11) 0.180(9) Uani 0.527(17) 1 d PD A 1
H20A H 1.0240 0.2659 0.4718 0.216 Uiso 0.527(17) 1 calc PR A 1
H20B H 1.0786 0.3675 0.4418 0.216 Uiso 0.527(17) 1 calc PR A 1
C18B C 0.8687(11) 0.3262(9) 0.2758(7) 0.093(5) Uani 0.473(17) 1 d PD A 2
H18C H 0.9391 0.3525 0.2776 0.111 Uiso 0.473(17) 1 calc PR A 2
H18D H 0.8176 0.3856 0.2624 0.111 Uiso 0.473(17) 1 calc PR A 2
C19B C 0.8785(17) 0.2764(14) 0.3604(11) 0.123(9) Uani 0.473(17) 1 d PD A 2
H19B H 0.8172 0.2540 0.3721 0.148 Uiso 0.473(17) 1 calc PR A 2
C20B C 0.9759(17) 0.264(2) 0.4193(18) 0.186(11) Uani 0.473(17) 1 d PD A 2
H20C H 1.0360 0.2872 0.4061 0.223 Uiso 0.473(17) 1 calc PR A 2
H20D H 0.9861 0.2323 0.4749 0.223 Uiso 0.473(17) 1 calc PR A 2

loop_
_atom_site_aniso_label
_atom_site_aniso_U_11
_atom_site_aniso_U_22
_atom_site_aniso_U_33
_atom_site_aniso_U_23
_atom_site_aniso_U_13
_atom_site_aniso_U_12
C1 0.058(2) 0.0395(16) 0.0431(17) -0.0047(13) 0.0186(15) 0.0067(14)
C2 0.073(2) 0.0468(18) 0.052(2) 0.0089(15) 0.0219(18) 0.0141(18)
C3 0.060(2) 0.067(2) 0.0460(19) 0.0046(16) 0.0053(17) 0.0208(19)
C4 0.051(2) 0.0538(19) 0.0495(19) -0.0067(15) 0.0137(16) 0.0084(15)
C5 0.0505(19) 0.0444(17) 0.0414(17) -0.0010(13) 0.0130(15) 0.0060(14)
C6 0.072(3) 0.059(2) 0.074(3) -0.0111(18) 0.026(2) -0.0108(19)
C7 0.081(3) 0.069(2) 0.0398(18) 0.0005(16) 0.0115(18) 0.010(2)
C8 0.0435(18) 0.0483(18) 0.0407(17) -0.0098(13) 0.0029(14) 0.0034(14)
C9 0.043(2) 0.067(2) 0.051(2) -0.0172(17) 0.0059(16) -0.0020(16)
C10 0.047(2) 0.095(3) 0.071(3) -0.024(2) 0.0149(19) 0.000(2)
C11 0.051(3) 0.083(3) 0.105(4) -0.025(3) 0.002(2) 0.022(2)
C12 0.061(3) 0.060(2) 0.076(3) -0.007(2) -0.008(2) 0.012(2)
C13 0.057(2) 0.0479(19) 0.053(2) -0.0063(15) -0.0003(17) 0.0079(16)
C14 0.069(3) 0.085(3) 0.059(2) -0.004(2) 0.029(2) -0.004(2)
C15 0.111(4) 0.060(2) 0.069(3) 0.0190(19) 0.023(3) 0.013(2)
C16 0.054(3) 0.087(3) 0.130(4) 0.006(3) 0.030(3) 0.010(2)
C17 0.081(4) 0.092(4) 0.303(10) 0.082(5) 0.073(5) 0.002(3)
N1 0.0503(16) 0.0447(14) 0.0343(13) -0.0003(10) 0.0091(12) 0.0041(12)
Si1 0.0518(6) 0.0440(5) 0.0383(5) -0.0023(4) 0.0107(4) 0.0001(4)
Si2 0.0483(7) 0.0672(8) 0.1182(11) -0.0232(7) 0.0062(7) 0.0006(5)
Cl1 0.0749(7) 0.0497(5) 0.0954(8) -0.0148(5) 0.0292(6) -0.0043(4)
Cl2 0.0787(8) 0.1175(9) 0.0412(5) -0.0160(5) 0.0152(5) 0.0090(6)
Ti1 0.0488(4) 0.0489(4) 0.0386(3) -0.0077(2) 0.0091(3) 0.0046(3)
C18A 0.086(9) 0.135(15) 0.17(2) -0.095(15) 0.020(11) -0.027(9)
C19A 0.096(10) 0.194(18) 0.100(10) -0.022(10) -0.006(8) -0.033(12)
C20A 0.076(10) 0.29(3) 0.126(12) -0.060(14) -0.019(9) -0.060(12)
C18B 0.072(8) 0.063(7) 0.104(9) -0.024(6) -0.016(6) -0.016(5)
C19B 0.18(3) 0.100(11) 0.129(16) -0.027(11) 0.108(18) -0.048(13)
C20B 0.085(14) 0.18(2) 0.19(2) -0.010(16) -0.063(13) -0.007(12)

loop_
_atom_type_symbol
_atom_type_description
_atom_type_scat_dispersion_real
_atom_type_scat_dispersion_imag
_atom_type_scat_source
C C 0.0033 0.0016 'International Tables Vol C Tables 4.2.6.8 and 6.1.1.4'
H H 0.0000 0.0000 'International Tables Vol C Tables 4.2.6.8 and 6.1.1.4'
N N 0.0061 0.0033 'International Tables Vol C Tables 4.2.6.8 and 6.1.1.4'
Si Si 0.0817 0.0704 'International Tables Vol C Tables 4.2.6.8 and 6.1.1.4'
Cl Cl 0.1484 0.1585 'International Tables Vol C Tables 4.2.6.8 and 6.1.1.4'
Ti Ti 0.2776 0.4457 'International Tables Vol C Tables 4.2.6.8 and 6.1.1.4'

loop_
_geom_angle_atom_site_label_1
_geom_angle_atom_site_label_2
_geom_angle_atom_site_label_3
_geom_angle
C5 C1 C2 105.7(3)
C5 C1 Si1 124.3(2)
C2 C1 Si1 118.8(3)
C5 C1 Ti1 72.41(18)
C2 C1 Ti1 73.19(19)
Si1 C1 Ti1 89.48(12)
C3 C2 C1 108.3(3)
C3 C2 Ti1 74.6(2)
C1 C2 Ti1 71.17(18)
C2 C3 C4 110.0(3)
C2 C3 Ti1 70.9(2)
C4 C3 Ti1 73.9(2)
C3 C4 C5 104.8(3)
C3 C4 Si2 126.1(3)
C5 C4 Si2 128.9(3)
C3 C4 Ti1 71.96(19)
C5 C4 Ti1 68.74(18)
Si2 C4 Ti1 127.13(17)
C1 C5 C4 111.1(3)
C1 C5 Ti1 72.28(18)
C4 C5 Ti1 76.21(19)
C9 C8 C13 120.7(3)
C9 C8 N1 119.4(3)
C13 C8 N1 119.8(3)
C10 C9 C8 118.5(4)
C10 C9 C14 119.0(4)
C8 C9 C14 122.5(3)
C11 C10 C9 120.4(4)
C12 C11 C10 120.5(4)
C11 C12 C13 121.9(4)
C12 C13 C8 117.9(4)
C12 C13 C15 118.8(4)
C8 C13 C15 123.3(3)
C8 N1 Si1 126.3(2)
C8 N1 Ti1 126.29(19)
Si1 N1 Ti1 107.34(14)
N1 Si1 C7 113.35(16)
N1 Si1 C6 114.43(16)
C7 Si1 C6 110.38(19)
N1 Si1 C1 89.56(13)
C7 Si1 C1 115.33(17)
C6 Si1 C1 112.51(17)
N1 Si1 Ti1 38.08(9)
C7 Si1 Ti1 125.24(14)
C6 Si1 Ti1 123.82(13)
C1 Si1 Ti1 51.48(9)
C17 Si2 C18B 93.3(5)
C17 Si2 C16 110.3(3)
C18B Si2 C16 113.4(4)
C17 Si2 C4 109.1(2)
C18B Si2 C4 122.4(5)
C16 Si2 C4 107.14(19)
C17 Si2 C18A 124.4(8)
C18B Si2 C18A 33.0(6)
C16 Si2 C18A 106.6(8)
C4 Si2 C18A 97.6(5)
N1 Ti1 Cl2 108.23(9)
N1 Ti1 Cl1 106.12(8)
Cl2 Ti1 Cl1 101.49(5)
N1 Ti1 C1 73.62(11)
Cl2 Ti1 C1 129.91(9)
Cl1 Ti1 C1 126.74(9)
N1 Ti1 C5 95.57(12)
Cl2 Ti1 C5 145.98(9)
Cl1 Ti1 C5 94.55(9)
C1 Ti1 C5 35.31(11)
N1 Ti1 C2 93.22(12)
Cl2 Ti1 C2 95.89(9)
Cl1 Ti1 C2 148.19(11)
C1 Ti1 C2 35.64(11)
C5 Ti1 C2 57.93(12)
N1 Ti1 C3 127.36(12)
Cl2 Ti1 C3 88.98(10)
Cl1 Ti1 C3 118.89(11)
C1 Ti1 C3 58.38(12)
C5 Ti1 C3 57.05(12)
C2 Ti1 C3 34.56(13)
N1 Ti1 C4 129.83(11)
Cl2 Ti1 C4 114.36(9)
Cl1 Ti1 C4 90.45(9)
C1 Ti1 C4 59.16(12)
C5 Ti1 C4 35.05(11)
C2 Ti1 C4 57.99(13)
C3 Ti1 C4 34.13(12)
N1 Ti1 Si1 34.58(8)
Cl2 Ti1 Si1 125.64(5)
Cl1 Ti1 Si1 122.58(4)
C1 Ti1 Si1 39.04(9)
C5 Ti1 Si1 65.31(9)
C2 Ti1 Si1 63.56(9)
C3 Ti1 Si1 95.01(10)
C4 Ti1 Si1 96.78(9)
C19A C18A Si2 115.6(12)
C20A C19A C18A 138(2)
C19B C18B Si2 104.5(11)
C20B C19B C18B 117(2)

loop_
_geom_bond_atom_site_label_1
_geom_bond_atom_site_label_2
_geom_bond_distance
C1 C5 1.405(5)
C1 C2 1.426(5)
C1 Si1 1.864(4)
C1 Ti1 2.316(3)
C2 C3 1.406(5)
C2 Ti1 2.342(3)
C3 C4 1.410(5)
C3 Ti1 2.390(4)
C4 C5 1.428(4)
C4 Si2 1.867(4)
C4 Ti1 2.415(3)
C5 Ti1 2.317(3)
C6 Si1 1.852(4)
C7 Si1 1.848(4)
C8 C9 1.403(5)
C8 C13 1.409(5)
C8 N1 1.434(4)
C9 C10 1.395(5)
C9 C14 1.494(6)
C10 C11 1.387(7)
C11 C12 1.349(6)
C12 C13 1.392(5)
C13 C15 1.516(5)
C16 Si2 1.856(4)
C17 Si2 1.829(7)
N1 Si1 1.760(3)
N1 Ti1 1.912(3)
Si1 Ti1 2.9594(14)
Si2 C18B 1.834(9)
Si2 C18A 1.924(14)
Cl1 Ti1 2.2620(14)
Cl2 Ti1 2.2552(16)
C18A C19A 1.442(16)
C19A C20A 1.231(15)
C18B C19B 1.438(16)
C19B C20B 1.290(17)
